data_2202783
loop_
_publ_author_name
'Sakai, Ken'
'Yokoyama, Yoshimi'
'Okamoto, Ken'
'Takahashi, Satoru'

_publ_section_title
;
 (4-Amino-2,2'-bipyridine)dichloroplatinum(II) dihydrate
;
_journal_issue 7
_journal_name_full 'Acta Crystallographica Section E'
_journal_page_first m518
_journal_page_last m520
_journal_paper_doi 10.1107/S1600536803013552
_journal_volume 59
_journal_year 2003
_chemical_formula_iupac '[Pt Cl2 (C10 H9 N3)], 2H2 O'
_chemical_formula_moiety 'C10 H9 Cl2 N3 Pt, 2H2 O'
_chemical_formula_sum 'C10 H13 Cl2 N3 O2 Pt'
_chemical_formula_weight 473.22
_chemical_name_systematic
;
cis-Diammine(L-pyrolglutamato)platinum(II)
;
_space_group_IT_number 14
_symmetry_cell_setting monoclinic
_symmetry_space_group_name_Hall '-P 2ybc'
_symmetry_space_group_name_H-M 'P 1 21/c 1'
_atom_sites_solution_hydrogens geom
_atom_sites_solution_primary direct
_atom_sites_solution_secondary difmap
_cell_angle_alpha 90.00
_cell_angle_beta 93.7840(10)
_cell_angle_gamma 90.00
_cell_formula_units_Z 4
_cell_length_a 7.3136(6)
_cell_length_b 10.1125(9)
_cell_length_c 18.7166(16)
_cell_measurement_reflns_used 2848
_cell_measurement_temperature 293(2)
_cell_measurement_theta_max 23.93
_cell_measurement_theta_min 2.29
_cell_volume 1381.2(2)
_computing_cell_refinement 'SAINT (Bruker, 2001)'
_computing_data_collection 'SMART (Bruker, 2001)'
_computing_data_reduction SAINT
_computing_molecular_graphics 'KENX (Sakai, 2002)'
_computing_publication_material
;
SHELXL97 (Sheldrick, 1997), TEXSAN (Molecular Structure Corporation, 2001),
KENX (Sakai, 2002) and ORTEPII (Johnson, 1976)
;
_computing_structure_refinement 'SHELXL97 (Sheldrick, 1997)'
_computing_structure_solution 'SHELXS97 (Sheldrick, 1997)'
_diffrn_ambient_temperature 296(2)
_diffrn_detector_area_resol_mean 8.366
_diffrn_measured_fraction_theta_full 0.928
_diffrn_measured_fraction_theta_max 0.928
_diffrn_measurement_device 'Bruker SMART APEX CCD-detector'
_diffrn_measurement_method \w
_diffrn_radiation_monochromator graphite
_diffrn_radiation_source 'fine-focus sealed tube'
_diffrn_radiation_type MoK\a
_diffrn_radiation_wavelength 0.71073
_diffrn_reflns_av_R_equivalents 0.0608
_diffrn_reflns_av_sigmaI/netI 0.0783
_diffrn_reflns_limit_h_max 9
_diffrn_reflns_limit_h_min -9
_diffrn_reflns_limit_k_max 10
_diffrn_reflns_limit_k_min -13
_diffrn_reflns_limit_l_max 24
_diffrn_reflns_limit_l_min -23
_diffrn_reflns_number 8387
_diffrn_reflns_theta_full 28.27
_diffrn_reflns_theta_max 28.27
_diffrn_reflns_theta_min 2.18
_diffrn_standards_decay_% 'variation 0.265'
_diffrn_standards_interval_time 330
_diffrn_standards_number 92
_exptl_absorpt_coefficient_mu 10.542
_exptl_absorpt_correction_T_max 0.7848
_exptl_absorpt_correction_T_min 0.3226
_exptl_absorpt_correction_type gaussian
_exptl_absorpt_process_details '(XPREP in SAINT; Bruker, 2001)'
_exptl_crystal_colour yellow
_exptl_crystal_density_diffrn 2.276
_exptl_crystal_density_meas ?
_exptl_crystal_density_method 'not measured'
_exptl_crystal_description plate
_exptl_crystal_F_000 888
_exptl_crystal_size_max 0.360
_exptl_crystal_size_mid 0.050
_exptl_crystal_size_min 0.022
_refine_diff_density_max 1.808
_refine_diff_density_min -0.929
_refine_ls_extinction_expression not_defined
_refine_ls_extinction_method none
_refine_ls_goodness_of_fit_ref 0.894
_refine_ls_hydrogen_treatment constr
_refine_ls_matrix_type full
_refine_ls_number_parameters 163
_refine_ls_number_reflns 3188
_refine_ls_number_restraints 0
_refine_ls_restrained_S_all 0.894
_refine_ls_R_factor_all 0.0733
_refine_ls_R_factor_gt 0.0458
_refine_ls_shift/su_max 0.001
_refine_ls_shift/su_mean 0.000
_refine_ls_structure_factor_coef Fsqd
_refine_ls_weighting_details 'calc w = 1/[\s^2^(Fo^2^)+(0.0267P)^2^] where P = (Fo^2^+2Fc^2^)/3'
_refine_ls_weighting_scheme calc
_refine_ls_wR_factor_gt 0.0782
_refine_ls_wR_factor_ref 0.0847
_reflns_number_gt 2165
_reflns_number_total 3188
_reflns_threshold_expression I>2\s(I)
_cod_data_source_file ob6260.cif
_cod_data_source_block I
_cod_depositor_comments
;
 Marking attached hydrogen atoms.

 Antanas Vaitkus,
 2017-08-07

The following automatic conversions were performed:
'_symmetry_cell_setting' value 'Monoclinic' changed to 'monoclinic'
according to '/home/saulius/struct/CIF-dictionaries/cif_core.dic'
dictionary named 'cif_core.dic' version 2.4.1 from
2010-06-29.

'_geom_bond_publ_flag' value 'Yes' changed to 'yes' according
to '/home/saulius/struct/CIF-dictionaries/cif_core.dic' dictionary named
'cif_core.dic' version 2.4.1 from 2010-06-29 (10 times).

Automatic conversion script
Id: cif_fix_enum 1527 2010-12-29 10:47:43Z saulius 

The following automatic conversions were performed:

'_symmetry_cell_setting' value 'Monoclinic' changed to 'monoclinic'
according to /home/saulius/struct/CIF-dictionaries/cif_core.dic
dictionary named 'cif_core.dic' version 2.4.1 from
2010-06-29.

'_exptl_absorpt_correction_type' value 'Gaussian'
changed to 'gaussian' according to
/home/saulius/struct/CIF-dictionaries/cif_core.dic dictionary named
'cif_core.dic' version 2.4.1 from 2010-06-29.

'_geom_bond_publ_flag'
value 'Yes' changed to 'yes' according to
/home/saulius/struct/CIF-dictionaries/cif_core.dic dictionary named
'cif_core.dic' version 2.4.1 from 2010-06-29 (10
times).

'_geom_angle_publ_flag' value 'Yes' changed to 'yes'
according to /home/saulius/struct/CIF-dictionaries/cif_core.dic
dictionary named 'cif_core.dic' version 2.4.1 from 2010-06-29 (6
times).

Automatic conversion script
Id: cif_fix_values 1715 2011-07-08 13:25:40Z adriana 

The following automatic conversions were performed:

'_exptl_crystal_density_meas' value 'not measured' was changed to '?'
- the value is perceived as not measured.

Automatic conversion script
Id: cif_fix_values 3008 2015-01-20 13:52:24Z robertas 
;
_cod_original_sg_symbol_H-M 'P 21/c'
_cod_database_code 2202783
_cod_database_fobs_code 2202783

loop_
_symmetry_equiv_pos_as_xyz
'x, y, z'
'-x, y+1/2, -z+1/2'
'-x, -y, -z'
'x, -y-1/2, z-1/2'

loop_
_atom_site_label
_atom_site_fract_x
_atom_site_fract_y
_atom_site_fract_z
_atom_site_U_iso_or_equiv
_atom_site_adp_type
_atom_site_calc_flag
_atom_site_refinement_flags
_atom_site_occupancy
_atom_site_disorder_assembly
_atom_site_disorder_group
_atom_site_type_symbol
_atom_site_attached_hydrogens
Pt1 0.29409(4) 0.82704(3) 0.435191(17) 0.04860(13) Uani d . 1 . . Pt 0
Cl1 0.3670(4) 0.7512(3) 0.32458(12) 0.0767(7) Uani d . 1 . . Cl 0
Cl2 0.2551(4) 0.6124(2) 0.46897(14) 0.0871(8) Uani d . 1 . . Cl 0
N2 0.2332(8) 0.9064(6) 0.5283(3) 0.0423(15) Uani d . 1 . . N 0
C6 0.2284(10) 1.0409(8) 0.5294(4) 0.0426(19) Uani d . 1 . . C 0
N1 0.3098(8) 1.0184(6) 0.4100(3) 0.0450(16) Uani d . 1 . . N 0
C1 0.3519(11) 1.0692(9) 0.3464(5) 0.057(2) Uani d . 1 . . C 0
H1 0.3811 1.0116 0.3101 0.068 Uiso calc R 1 . . H 0
C10 0.1987(11) 0.8399(8) 0.5891(5) 0.055(2) Uani d . 1 . . C 0
H10 0.2064 0.7481 0.5893 0.066 Uiso calc R 1 . . H 0
C5 0.2688(9) 1.1025(8) 0.4618(4) 0.0389(18) Uani d . 1 . . C 0
N3 0.0939(10) 1.1049(7) 0.7098(4) 0.071(2) Uani d . 1 . . N 0
H3A 0.0698 1.0625 0.7479 0.085 Uiso calc R 1 . . H 0
H3B 0.0878 1.1898 0.7090 0.085 Uiso calc R 1 . . H 0
C8 0.1412(10) 1.0382(9) 0.6515(4) 0.049(2) Uani d . 1 . . C 0
C4 0.2675(11) 1.2361(10) 0.4509(4) 0.060(2) Uani d . 1 . . C 0
H4 0.2392 1.2929 0.4876 0.072 Uiso calc R 1 . . H 0
C7 0.1816(10) 1.1089(8) 0.5896(4) 0.048(2) Uani d . 1 . . C 0
H7 0.1767 1.2008 0.5892 0.057 Uiso calc R 1 . . H 0
C9 0.1535(11) 0.9024(8) 0.6494(5) 0.054(2) Uani d . 1 . . C 0
H9 0.1304 0.8532 0.6898 0.064 Uiso calc R 1 . . H 0
C2 0.3532(13) 1.1994(9) 0.3339(5) 0.068(3) Uani d . 1 . . C 0
H2 0.3849 1.2310 0.2897 0.082 Uiso calc R 1 . . H 0
C3 0.3079(13) 1.2861(9) 0.3859(5) 0.063(2) Uani d . 1 . . C 0
H3 0.3047 1.3767 0.3773 0.076 Uiso calc R 1 . . H 0
O1 -0.0328(9) 0.5863(7) 0.3188(3) 0.092(2) Uani d . 1 . . O 2
O2 0.6555(12) 0.5285(8) 0.3772(5) 0.133(3) Uani d . 1 . . O 2

loop_
_atom_site_aniso_label
_atom_site_aniso_U_11
_atom_site_aniso_U_22
_atom_site_aniso_U_33
_atom_site_aniso_U_12
_atom_site_aniso_U_13
_atom_site_aniso_U_23
Pt1 0.0472(2) 0.0501(2) 0.0482(2) 0.00570(17) 0.00133(14) -0.01017(16)
Cl1 0.0887(19) 0.0824(18) 0.0605(15) 0.0079(14) 0.0163(14) -0.0236(13)
Cl2 0.137(3) 0.0468(14) 0.0768(18) 0.0062(15) 0.0060(17) -0.0074(12)
N2 0.046(4) 0.042(4) 0.039(4) 0.004(3) 0.002(3) -0.010(3)
C6 0.031(4) 0.050(5) 0.046(5) 0.000(4) -0.003(4) -0.012(4)
N1 0.037(4) 0.049(4) 0.050(4) 0.003(3) 0.008(3) -0.008(3)
C1 0.047(5) 0.071(7) 0.053(6) -0.001(4) 0.005(4) -0.001(5)
C10 0.056(6) 0.048(5) 0.060(6) 0.004(4) -0.002(5) 0.006(5)
C5 0.034(4) 0.041(5) 0.042(5) 0.003(4) 0.002(4) -0.006(4)
N3 0.098(6) 0.068(5) 0.048(5) 0.003(5) 0.019(4) -0.007(4)
C8 0.036(5) 0.071(6) 0.040(5) 0.003(4) 0.002(4) -0.015(4)
C4 0.061(6) 0.063(6) 0.056(6) 0.001(5) 0.005(5) -0.011(5)
C7 0.054(5) 0.042(5) 0.047(5) 0.005(4) -0.004(4) -0.006(4)
C9 0.058(6) 0.053(6) 0.049(5) 0.004(4) 0.000(4) -0.003(4)
C2 0.078(7) 0.079(8) 0.050(6) -0.014(5) 0.019(5) 0.020(5)
C3 0.078(7) 0.050(6) 0.061(6) -0.002(5) 0.011(5) 0.002(5)
O1 0.101(6) 0.096(5) 0.079(5) 0.000(4) 0.008(4) -0.023(4)
O2 0.123(7) 0.133(7) 0.148(8) 0.027(6) 0.051(6) 0.051(6)

loop_
_atom_type_symbol
_atom_type_description
_atom_type_scat_dispersion_real
_atom_type_scat_dispersion_imag
_atom_type_scat_source
C C 0.0033 0.0016 'International Tables Vol C Tables 4.2.6.8 and 6.1.1.4'
H H 0.0000 0.0000 'International Tables Vol C Tables 4.2.6.8 and 6.1.1.4'
N N 0.0061 0.0033 'International Tables Vol C Tables 4.2.6.8 and 6.1.1.4'
O O 0.0106 0.0060 'International Tables Vol C Tables 4.2.6.8 and 6.1.1.4'
Cl Cl 0.1484 0.1585 'International Tables Vol C Tables 4.2.6.8 and 6.1.1.4'
Pt Pt -1.7033 8.3905 'International Tables Vol C Tables 4.2.6.8 and 6.1.1.4'

loop_
_geom_angle_atom_site_label_1
_geom_angle_atom_site_label_2
_geom_angle_atom_site_label_3
_geom_angle
_geom_angle_publ_flag
N2 Pt1 N1 80.6(3) yes
N2 Pt1 Cl2 95.8(2) yes
N1 Pt1 Cl2 175.25(19) yes
N2 Pt1 Cl1 175.71(19) yes
N1 Pt1 Cl1 95.1(2) yes
Cl2 Pt1 Cl1 88.45(9) yes
Pt1 Cl1 O2 98.33(18) ?
Pt1 Cl1 O1 86.65(14) ?
O2 Cl1 O1 102.4(2) ?
C6 N2 C10 118.3(7) ?
C6 N2 Pt1 115.1(5) ?
C10 N2 Pt1 126.6(5) ?
N2 C6 C7 121.3(7) ?
N2 C6 C5 114.0(7) ?
C7 C6 C5 124.7(7) ?
C5 N1 C1 118.2(7) ?
C5 N1 Pt1 115.1(5) ?
C1 N1 Pt1 126.6(6) ?
C2 C1 N1 122.2(8) ?
C9 C10 N2 122.4(8) ?
N1 C5 C4 121.2(7) ?
N1 C5 C6 115.2(7) ?
C4 C5 C6 123.6(7) ?
N3 C8 C9 122.9(8) ?
N3 C8 C7 119.4(8) ?
C9 C8 C7 117.7(7) ?
C5 C4 C3 120.0(8) ?
C6 C7 C8 119.6(8) ?
C10 C9 C8 120.6(8) ?
C1 C2 C3 120.2(9) ?
C2 C3 C4 118.2(8) ?
C2 C1 H1 118.9 ?
N1 C1 H1 118.9 ?
C9 C10 H10 118.8 ?
N2 C10 H10 118.8 ?
C8 N3 H3A 120.0 ?
C8 N3 H3B 120.0 ?
H3A N3 H3B 120.0 ?
C5 C4 H4 120.0 ?
C3 C4 H4 120.0 ?
C6 C7 H7 120.2 ?
C8 C7 H7 120.2 ?
C10 C9 H9 119.7 ?
C8 C9 H9 119.7 ?
C1 C2 H2 119.9 ?
C3 C2 H2 119.9 ?
C2 C3 H3 120.9 ?
C4 C3 H3 120.9 ?

loop_
_geom_bond_atom_site_label_1
_geom_bond_atom_site_label_2
_geom_bond_site_symmetry_2
_geom_bond_distance
_geom_bond_publ_flag
Pt1 N2 . 1.995(6) yes
Pt1 N1 . 1.997(6) yes
Pt1 Cl2 . 2.284(3) yes
Pt1 Cl1 . 2.303(2) yes
Pt1 Pt1 3_676 5.1214(7) yes
Pt1 Pt1 3_576 6.1648(7) yes
Cl1 O2 . 3.197(8) yes
Cl1 O1 . 3.362(7) yes
Cl2 O2 3_666 3.240(8) yes
Cl2 Cl2 3_666 4.335(5) no
Cl2 Cl2 3_566 4.584(6) no
O2 O1 1_655 2.657(11) yes
N2 C6 . 1.360(9) ?
N2 C10 . 1.361(10) ?
C6 C7 . 1.382(10) ?
C6 C5 . 1.458(10) ?
N1 C5 . 1.339(9) ?
N1 C1 . 1.350(10) ?
C1 C2 . 1.338(10) ?
C10 C9 . 1.353(11) ?
C5 C4 . 1.366(11) ?
N3 C8 . 1.348(9) ?
C8 C9 . 1.377(10) ?
C8 C7 . 1.409(11) ?
C4 C3 . 1.368(11) ?
C2 C3 . 1.368(12) ?
C1 H1 . 0.9300 ?
C10 H10 . 0.9300 ?
N3 H3A . 0.8600 ?
N3 H3B . 0.8600 ?
C4 H4 . 0.9300 ?
C7 H7 . 0.9300 ?
C9 H9 . 0.9300 ?
C2 H2 . 0.9300 ?
C3 H3 . 0.9300 ?

loop_
_geom_hbond_atom_site_label_D
_geom_hbond_atom_site_label_H
_geom_hbond_atom_site_label_A
_geom_hbond_site_symmetry_A
_geom_hbond_distance_DH
_geom_hbond_distance_HA
_geom_hbond_distance_DA
_geom_hbond_angle_DHA
_geom_hbond_publ_flag
N3 H3B O1 3_576 0.86 2.35 3.194(10) 167 yes

loop_
_geom_torsion_atom_site_label_1
_geom_torsion_atom_site_label_2
_geom_torsion_atom_site_label_3
_geom_torsion_atom_site_label_4
_geom_torsion
_geom_torsion_publ_flag
Cl1 Pt1 N1 C1 -0.3(6) yes
Cl2 Pt1 N2 C10 4.9(6) yes
C10 N2 C6 C7 -2.9(11) ?
C10 N2 C6 C5 179.5(6) ?
C5 N1 C1 C2 -0.3(12) ?
C6 N2 C10 C9 2.5(12) ?
C1 N1 C5 C4 0.7(11) ?
C1 N1 C5 C6 -178.8(6) ?
N2 C6 C5 N1 -2.0(9) yes
C7 C6 C5 N1 -179.4(7) ?
N2 C6 C5 C4 178.6(7) ?
C7 C6 C5 C4 1.1(12) ?
N1 C5 C4 C3 0.2(13) ?
C6 C5 C4 C3 179.7(8) ?
N2 C6 C7 C8 1.2(11) ?
C5 C6 C7 C8 178.5(7) ?
N3 C8 C7 C6 -179.4(7) ?
C9 C8 C7 C6 1.0(11) ?
N2 C10 C9 C8 -0.2(13) ?
N3 C8 C9 C10 178.9(8) ?
C7 C8 C9 C10 -1.5(12) ?
N1 C1 C2 C3 -1.1(14) ?
C1 C2 C3 C4 2.0(15) ?
C5 C4 C3 C2 -1.6(14) ?
